data_7111658
loop_
_publ_author_name
'Jin, Xu-Hui'
'Sun, Jian-Ke'
'Xu, Xi-Ming'
'Li, Zhao-Hui'
'Zhang, Jie'

_publ_section_title
;
 Conformational and photosensitive adjustment of the
 4,4&#x2032;-bipyridinium in Mn(ii) coordination complexes
;
_journal_issue 26
_journal_name_full 'Chemical Communications'
_journal_page_first 4695
_journal_page_last 4697
_journal_paper_doi 10.1039/c0cc00135j
_journal_volume 46
_journal_year 2010
_chemical_formula_moiety 'C54 H70 Cl2 Mn N6 O28'
_chemical_formula_sum 'C54 H70 Cl2 Mn N6 O28'
_chemical_formula_weight 1377.00
_chemical_name_systematic
;
?
;
_space_group_IT_number 19
_symmetry_cell_setting orthorhombic
_symmetry_space_group_name_Hall 'P 2ac 2ab'
_symmetry_space_group_name_H-M 'P 21 21 21'
_atom_sites_solution_hydrogens geom
_atom_sites_solution_primary direct
_atom_sites_solution_secondary difmap
_audit_creation_method SHELXL-97
_cell_angle_alpha 90.00
_cell_angle_beta 90.00
_cell_angle_gamma 90.00
_cell_formula_units_Z 4
_cell_length_a 18.076(6)
_cell_length_b 18.275(6)
_cell_length_c 18.908(6)
_cell_measurement_reflns_used 5147
_cell_measurement_temperature 293(2)
_cell_measurement_theta_max 27.4217
_cell_measurement_theta_min 2.4254
_cell_volume 6246(4)
_computing_cell_refinement 'CrystalClear (Rigaku Inc., 2007)'
_computing_data_collection 'CrystalClear (Rigaku Inc., 2007)'
_computing_data_reduction 'CrystalClear (Rigaku Inc., 2007)'
_computing_structure_refinement 'SHELXL-97 (Sheldrick, 1997)'
_computing_structure_solution 'SHELXS-97 (Sheldrick, 1990)'
_diffrn_ambient_temperature 293(2)
_diffrn_measured_fraction_theta_full 0.996
_diffrn_measured_fraction_theta_max 0.996
_diffrn_measurement_device_type 'CCD area detector'
_diffrn_measurement_method CCD_Profile_fitting
_diffrn_radiation_monochromator graphite
_diffrn_radiation_source 'fine-focus sealed tube'
_diffrn_radiation_type MoK\a
_diffrn_radiation_wavelength 0.71073
_diffrn_reflns_av_R_equivalents 0.0649
_diffrn_reflns_av_sigmaI/netI 0.0717
_diffrn_reflns_limit_h_max 19
_diffrn_reflns_limit_h_min -23
_diffrn_reflns_limit_k_max 23
_diffrn_reflns_limit_k_min -22
_diffrn_reflns_limit_l_max 24
_diffrn_reflns_limit_l_min -24
_diffrn_reflns_number 49522
_diffrn_reflns_theta_full 27.45
_diffrn_reflns_theta_max 27.45
_diffrn_reflns_theta_min 2.23
_exptl_absorpt_coefficient_mu 0.388
_exptl_absorpt_correction_T_max 1.0000
_exptl_absorpt_correction_T_min 0.8094
_exptl_absorpt_correction_type multi-scan
_exptl_absorpt_process_details '(R.H. Blessing, 1995&1997)'
_exptl_crystal_colour yellow
_exptl_crystal_density_diffrn 1.434
_exptl_crystal_density_method 'not measured'
_exptl_crystal_description flake
_exptl_crystal_F_000 2764
_exptl_crystal_size_max 0.1800
_exptl_crystal_size_mid 0.1500
_exptl_crystal_size_min 0.1300
_refine_diff_density_max 2.053
_refine_diff_density_min -0.818
_refine_diff_density_rms 0.134
_refine_ls_abs_structure_details 'Flack H D (1983), Acta Cryst. A39, 876-881'
_refine_ls_abs_structure_Flack 0.51(3)
_refine_ls_extinction_method none
_refine_ls_goodness_of_fit_ref 1.034
_refine_ls_hydrogen_treatment constr
_refine_ls_matrix_type full
_refine_ls_number_parameters 820
_refine_ls_number_reflns 14232
_refine_ls_number_restraints 0
_refine_ls_restrained_S_all 1.034
_refine_ls_R_factor_all 0.1100
_refine_ls_R_factor_gt 0.0892
_refine_ls_shift/su_max 0.000
_refine_ls_shift/su_mean 0.000
_refine_ls_structure_factor_coef Fsqd
_refine_ls_weighting_details 'calc w=1/[\s^2^(Fo^2^)+(0.1748P)^2^+0.0000P] where P=(Fo^2^+2Fc^2^)/3'
_refine_ls_weighting_scheme calc
_refine_ls_wR_factor_gt 0.2361
_refine_ls_wR_factor_ref 0.2647
_reflns_number_gt 10771
_reflns_number_total 14232
_reflns_threshold_expression >2sigma(I)
_cod_data_source_file C0CC00135Jsup1.cif
_cod_data_source_block 1
_cod_depositor_comments
;
The following automatic conversions were performed:

'_exptl_absorpt_correction_type' value 'Multi-scan' changed to
'multi-scan' according to
/home/saulius/struct/CIF-dictionaries/cif_core.dic dictionary named
'cif_core.dic' version 2.4.2 from 2011-04-26.

Automatic conversion script
Id: cif_fix_values 1891 2012-01-12 08:04:46Z andrius 
;
_cod_original_cell_volume 6246(3)
_cod_original_sg_symbol_H-M P2(1)2(1)2(1)
_cod_database_code 7111658

loop_
_symmetry_equiv_pos_as_xyz
'x, y, z'
'-x+1/2, -y, z+1/2'
'x+1/2, -y+1/2, -z'
'-x, y+1/2, -z+1/2'

loop_
_atom_site_label
_atom_site_type_symbol
_atom_site_fract_x
_atom_site_fract_y
_atom_site_fract_z
_atom_site_U_iso_or_equiv
_atom_site_adp_type
_atom_site_occupancy
_atom_site_symmetry_multiplicity
_atom_site_calc_flag
_atom_site_refinement_flags
Mn1 Mn 0.25600(4) 0.24728(3) 0.25124(3) 0.02520(17) Uani 1 1 d .
Cl1 Cl 0.46848(10) 0.67759(12) 0.09428(10) 0.0651(5) Uani 1 1 d .
Cl2 Cl 0.52547(10) 0.37428(9) 0.17255(9) 0.0533(4) Uani 1 1 d .
O1 O 0.3274(2) -0.5803(2) 0.3780(3) 0.0475(11) Uani 1 1 d .
O2 O 0.2060(2) -0.5638(2) 0.3637(2) 0.0431(9) Uani 1 1 d .
O3 O 0.2879(2) 1.0651(2) 0.1313(3) 0.0533(12) Uani 1 1 d .
O4 O 0.1674(3) 1.0662(2) 0.1547(2) 0.0491(11) Uani 1 1 d .
O5 O 0.9848(3) 0.5214(3) 0.1488(2) 0.0521(11) Uani 1 1 d .
O6 O 0.9870(3) 0.6380(2) 0.1133(2) 0.0527(11) Uani 1 1 d .
O7 O 0.3996(3) 0.7098(3) 0.1105(3) 0.0640(13) Uani 1 1 d .
O8 O 0.5256(4) 0.7212(4) 0.1060(6) 0.137(4) Uani 1 1 d .
O9 O 0.4631(5) 0.6542(5) 0.0172(4) 0.119(3) Uani 1 1 d .
O10 O 0.4779(4) 0.6098(3) 0.1295(3) 0.089(2) Uani 1 1 d .
O11 O 0.4784(3) 0.3362(4) 0.2207(3) 0.0808(17) Uani 1 1 d .
O12 O 0.5324(4) 0.3320(3) 0.1089(3) 0.0806(17) Uani 1 1 d .
O13 O 0.5982(3) 0.3829(3) 0.2024(3) 0.0721(15) Uani 1 1 d .
O14 O 0.4947(3) 0.4443(3) 0.1548(3) 0.0673(14) Uani 1 1 d .
N1 N 0.2632(2) 0.1396(2) 0.31442(19) 0.0287(8) Uani 1 1 d .
N2 N 0.2886(3) -0.2000(2) 0.4903(2) 0.0338(9) Uani 1 1 d .
N3 N 0.2481(2) 0.35515(19) 0.1896(2) 0.0290(8) Uani 1 1 d .
N4 N 0.2076(3) 0.6962(2) 0.0183(2) 0.0294(9) Uani 1 1 d .
N5 N 1.0242(3) 0.4275(3) -0.2087(2) 0.0391(10) Uani 1 1 d .
N6 N 1.3446(5) 0.2211(4) -0.2747(4) 0.078(2) Uani 1 1 d .
C1 C 0.2032(3) 0.0990(3) 0.3285(3) 0.0328(11) Uani 1 1 d .
H1 H 0.1561 0.1179 0.3157 0.039 Uiso 1 1 calc R
C2 C 0.3288(3) 0.1126(3) 0.3337(3) 0.0315(10) Uani 1 1 d .
H2 H 0.3717 0.1412 0.3247 0.038 Uiso 1 1 calc R
C3 C 0.2061(3) 0.0309(3) 0.3606(3) 0.0355(11) Uani 1 1 d .
H3 H 0.1622 0.0039 0.3692 0.043 Uiso 1 1 calc R
C4 C 0.3378(3) 0.0450(3) 0.3660(3) 0.0341(11) Uani 1 1 d .
H4 H 0.3858 0.0280 0.3784 0.041 Uiso 1 1 calc R
C5 C 0.2760(3) 0.0026(2) 0.3802(2) 0.0297(10) Uani 1 1 d .
C6 C 0.2815(3) -0.0690(2) 0.4163(3) 0.0314(10) Uani 1 1 d .
C7 C 0.2286(4) -0.1232(3) 0.4071(3) 0.0448(13) Uani 1 1 d .
H5 H 0.1891 -0.1154 0.3748 0.054 Uiso 1 1 calc R
C8 C 0.3393(4) -0.0830(3) 0.4637(3) 0.0387(12) Uani 1 1 d .
H6 H 0.3767 -0.0473 0.4714 0.046 Uiso 1 1 calc R
C9 C 0.2323(4) -0.1882(3) 0.4442(3) 0.0476(15) Uani 1 1 d .
H7 H 0.1955 -0.2247 0.4375 0.057 Uiso 1 1 calc R
C10 C 0.3415(4) -0.1496(3) 0.4993(3) 0.0387(12) Uani 1 1 d .
H8 H 0.3814 -0.1595 0.5307 0.046 Uiso 1 1 calc R
C11 C 0.2897(4) -0.2678(2) 0.5365(3) 0.0404(13) Uani 1 1 d .
H10 H 0.3362 -0.2684 0.5641 0.048 Uiso 1 1 calc R
H9 H 0.2481 -0.2652 0.5704 0.048 Uiso 1 1 calc R
C12 C 0.2839(4) -0.3376(2) 0.4952(3) 0.0350(12) Uani 1 1 d .
C13 C 0.2150(4) -0.3657(3) 0.4763(3) 0.0412(13) Uani 1 1 d .
H11 H 0.1712 -0.3394 0.4874 0.049 Uiso 1 1 calc R
C14 C 0.3478(3) -0.3773(3) 0.4795(3) 0.0369(12) Uani 1 1 d .
H12 H 0.3949 -0.3588 0.4927 0.044 Uiso 1 1 calc R
C15 C 0.2107(3) -0.4331(3) 0.4407(3) 0.0368(11) Uani 1 1 d .
H13 H 0.1638 -0.4522 0.4276 0.044 Uiso 1 1 calc R
C16 C 0.3422(3) -0.4446(3) 0.4444(3) 0.0347(11) Uani 1 1 d .
H14 H 0.3859 -0.4716 0.4344 0.042 Uiso 1 1 calc R
C17 C 0.2750(3) -0.4722(2) 0.4243(3) 0.0310(10) Uani 1 1 d .
C18 C 0.2694(3) -0.5451(2) 0.3860(3) 0.0333(11) Uani 1 1 d .
C19 C 0.1807(3) 0.3873(3) 0.1794(3) 0.0322(10) Uani 1 1 d .
H15 H 0.1378 0.3616 0.1943 0.039 Uiso 1 1 calc R
C20 C 0.3062(3) 0.3927(3) 0.1670(3) 0.0324(11) Uani 1 1 d .
H16 H 0.3535 0.3710 0.1731 0.039 Uiso 1 1 calc R
C21 C 0.1720(3) 0.4545(3) 0.1488(3) 0.0323(11) Uani 1 1 d .
H17 H 0.1239 0.4747 0.1434 0.039 Uiso 1 1 calc R
C22 C 0.3037(3) 0.4612(3) 0.1351(3) 0.0370(12) Uani 1 1 d .
H18 H 0.3476 0.4852 0.1202 0.044 Uiso 1 1 calc R
C23 C 0.2337(3) 0.4937(2) 0.1256(3) 0.0296(10) Uani 1 1 d .
C24 C 0.2264(3) 0.5665(3) 0.0914(3) 0.0311(10) Uani 1 1 d .
C25 C 0.1634(3) 0.6075(3) 0.0997(3) 0.0423(13) Uani 1 1 d .
H19 H 0.1255 0.5912 0.1307 0.051 Uiso 1 1 calc R
C26 C 0.2820(3) 0.5936(3) 0.0474(3) 0.0386(12) Uani 1 1 d .
H20 H 0.3270 0.5673 0.0417 0.046 Uiso 1 1 calc R
C27 C 0.1549(4) 0.6729(3) 0.0630(3) 0.0439(13) Uani 1 1 d .
H21 H 0.1114 0.7014 0.0695 0.053 Uiso 1 1 calc R
C28 C 0.2710(3) 0.6593(3) 0.0121(3) 0.0393(12) Uani 1 1 d .
H22 H 0.3093 0.6784 -0.0170 0.047 Uiso 1 1 calc R
C29 C 0.1958(3) 0.7638(3) -0.0247(3) 0.0361(12) Uani 1 1 d .
H23 H 0.1458 0.7621 -0.0460 0.043 Uiso 1 1 calc R
H24 H 0.2322 0.7647 -0.0638 0.043 Uiso 1 1 calc R
C30 C 0.2031(3) 0.8334(2) 0.0179(3) 0.0308(10) Uani 1 1 d .
C31 C 0.2727(3) 0.8640(3) 0.0291(3) 0.0381(12) Uani 1 1 d .
H26 H 0.3156 0.8399 0.0117 0.046 Uiso 1 1 calc R
C32 C 0.1405(3) 0.8686(3) 0.0433(3) 0.0382(12) Uani 1 1 d .
H25 H 0.0930 0.8478 0.0358 0.046 Uiso 1 1 calc R
C33 C 0.1473(3) 0.9343(3) 0.0799(3) 0.0358(11) Uani 1 1 d .
H27 H 0.1045 0.9582 0.0977 0.043 Uiso 1 1 calc R
C34 C 0.2796(3) 0.9296(3) 0.0655(3) 0.0389(12) Uani 1 1 d .
H28 H 0.3273 0.9498 0.0732 0.047 Uiso 1 1 calc R
C35 C 0.2184(3) 0.9657(3) 0.0906(3) 0.0320(10) Uani 1 1 d .
C36 C 0.2250(3) 1.0378(3) 0.1283(3) 0.0363(12) Uani 1 1 d .
C37 C 1.2775(5) 0.1963(5) -0.2922(4) 0.072(2) Uani 1 1 d .
H29 H 1.2732 0.1499 -0.3145 0.087 Uiso 1 1 calc R
C38 C 1.3490(4) 0.2848(5) -0.2397(4) 0.068(2) Uani 1 1 d .
H30 H 1.3961 0.3013 -0.2239 0.081 Uiso 1 1 calc R
C39 C 1.2147(5) 0.2360(5) -0.2788(3) 0.0633(19) Uani 1 1 d .
H31 H 1.1677 0.2170 -0.2917 0.076 Uiso 1 1 calc R
C40 C 1.2863(4) 0.3280(5) -0.2255(4) 0.066(2) Uani 1 1 d .
H32 H 1.2910 0.3735 -0.2016 0.079 Uiso 1 1 calc R
C41 C 1.2200(4) 0.3040(4) -0.2464(3) 0.0574(17) Uani 1 1 d .
C42 C 1.1509(4) 0.3491(4) -0.2323(3) 0.0499(15) Uani 1 1 d .
C43 C 1.0840(4) 0.3142(4) -0.2199(4) 0.0548(16) Uani 1 1 d .
H33 H 1.0819 0.2623 -0.2180 0.066 Uiso 1 1 calc R
C44 C 1.1516(4) 0.4243(4) -0.2327(3) 0.0457(14) Uani 1 1 d .
H34 H 1.1966 0.4497 -0.2411 0.055 Uiso 1 1 calc R
C45 C 1.0885(3) 0.4623(3) -0.2212(3) 0.0383(12) Uani 1 1 d .
H36 H 1.0896 0.5142 -0.2220 0.046 Uiso 1 1 calc R
C46 C 1.0196(5) 0.3554(4) -0.2103(4) 0.0567(17) Uani 1 1 d .
H35 H 0.9731 0.3318 -0.2048 0.068 Uiso 1 1 calc R
C47 C 0.9580(3) 0.4702(4) -0.1899(3) 0.0452(13) Uani 1 1 d .
H37 H 0.9134 0.4391 -0.1953 0.054 Uiso 1 1 calc R
H38 H 0.9531 0.5123 -0.2225 0.054 Uiso 1 1 calc R
C48 C 0.9627(3) 0.4975(3) -0.1147(3) 0.0380(11) Uani 1 1 d .
C49 C 0.9521(3) 0.4501(3) -0.0604(3) 0.0423(13) Uani 1 1 d .
H39 H 0.9403 0.4005 -0.0702 0.051 Uiso 1 1 calc R
C50 C 0.9804(3) 0.5710(3) -0.1008(3) 0.0420(13) Uani 1 1 d .
H40 H 0.9888 0.6044 -0.1384 0.050 Uiso 1 1 calc R
C51 C 0.9584(3) 0.4732(3) 0.0101(3) 0.0408(12) Uani 1 1 d .
H41 H 0.9508 0.4392 0.0474 0.049 Uiso 1 1 calc R
C52 C 0.9853(4) 0.5936(3) -0.0309(3) 0.0442(13) Uani 1 1 d .
H42 H 0.9956 0.6435 -0.0212 0.053 Uiso 1 1 calc R
C53 C 0.9756(3) 0.5455(3) 0.0255(3) 0.0414(12) Uani 1 1 d .
C54 C 0.9823(3) 0.5700(3) 0.1012(3) 0.0450(13) Uani 1 1 d .
O1W O 0.3304(2) 0.19260(18) 0.17770(18) 0.0312(7) Uani 1 1 d .
O2W O 0.3472(2) 0.29593(18) 0.31037(18) 0.0316(7) Uani 1 1 d .
O3W O 0.1624(2) 0.20336(17) 0.19288(18) 0.0309(7) Uani 1 1 d .
O4W O 0.1839(2) 0.29845(19) 0.3260(2) 0.0361(8) Uani 1 1 d .
O5W O 0.0326(3) 0.2043(3) 0.2561(3) 0.0651(13) Uani 1 1 d .
O6W O 0.0169(3) 0.8385(4) 0.2022(3) 0.0774(16) Uani 1 1 d .
O7W O 0.0273(3) 1.0386(3) 0.2063(3) 0.0692(15) Uani 1 1 d .
O8W O 0.4113(3) 0.2457(3) 0.0679(2) 0.0608(12) Uani 1 1 d .
O9W O 0.4357(5) 0.2290(4) -0.0706(3) 0.104(3) Uani 1 1 d .
O10W O 0.9910(6) 0.3732(4) 0.1554(4) 0.130(4) Uani 1 1 d .
O11W O 0.8980(3) 0.7441(3) 0.0695(2) 0.0562(11) Uani 1 1 d .
O12W O 0.9492(3) 0.9425(3) 0.1246(3) 0.0720(14) Uani 1 1 d .
O13W O 0.9976(4) 1.1372(4) 0.0876(3) 0.089(2) Uani 1 1 d .
O14W O 0.9755(5) 1.0163(4) -0.0053(3) 0.0891(19) Uani 1 1 d .

loop_
_atom_site_aniso_label
_atom_site_aniso_U_11
_atom_site_aniso_U_22
_atom_site_aniso_U_33
_atom_site_aniso_U_23
_atom_site_aniso_U_13
_atom_site_aniso_U_12
Mn1 0.0310(4) 0.0182(3) 0.0263(3) -0.0001(2) 0.0007(3) -0.0017(2)
Cl1 0.0485(9) 0.0841(12) 0.0627(10) 0.0307(9) 0.0098(8) 0.0209(9)
Cl2 0.0490(9) 0.0535(8) 0.0572(8) 0.0008(7) 0.0034(7) -0.0025(7)
O1 0.034(2) 0.0294(18) 0.079(3) -0.0252(19) -0.001(2) 0.0028(16)
O2 0.038(2) 0.0344(19) 0.057(2) -0.0106(18) -0.0037(19) 0.0015(17)
O3 0.039(2) 0.036(2) 0.085(3) -0.032(2) 0.007(2) -0.0060(19)
O4 0.046(2) 0.036(2) 0.066(3) -0.0219(19) 0.007(2) -0.0002(19)
O5 0.064(3) 0.055(2) 0.037(2) 0.0048(19) 0.002(2) 0.006(2)
O6 0.052(3) 0.051(3) 0.055(2) -0.013(2) 0.003(2) 0.004(2)
O7 0.038(2) 0.089(4) 0.065(3) -0.005(3) -0.006(2) 0.014(3)
O8 0.060(4) 0.076(4) 0.275(12) 0.026(6) -0.026(6) -0.005(4)
O9 0.123(7) 0.162(7) 0.071(4) 0.017(4) 0.005(4) 0.065(6)
O10 0.132(6) 0.060(3) 0.075(4) 0.007(3) 0.003(4) 0.034(4)
O11 0.048(3) 0.110(5) 0.084(4) 0.030(3) 0.023(3) 0.006(3)
O12 0.086(4) 0.069(3) 0.086(4) -0.025(3) 0.011(3) -0.017(3)
O13 0.056(3) 0.071(3) 0.089(4) -0.010(3) -0.015(3) 0.002(3)
O14 0.071(4) 0.060(3) 0.070(3) -0.001(2) -0.013(3) 0.009(3)
N1 0.033(2) 0.0243(17) 0.0292(18) 0.0063(14) 0.0045(17) 0.0021(16)
N2 0.048(3) 0.0246(18) 0.0290(19) -0.0001(15) 0.0010(19) 0.0039(19)
N3 0.035(2) 0.0169(16) 0.0346(19) 0.0027(14) -0.0006(18) -0.0022(16)
N4 0.037(2) 0.0166(16) 0.034(2) 0.0006(15) 0.0018(18) -0.0004(17)
N5 0.041(3) 0.041(2) 0.035(2) -0.0035(18) 0.009(2) 0.000(2)
N6 0.088(5) 0.086(5) 0.059(4) -0.023(3) 0.003(4) 0.024(4)
C1 0.038(3) 0.022(2) 0.038(2) 0.0109(19) 0.006(2) 0.000(2)
C2 0.034(3) 0.026(2) 0.034(2) -0.0002(18) 0.004(2) 0.000(2)
C3 0.042(3) 0.027(2) 0.037(3) 0.004(2) 0.004(2) -0.004(2)
C4 0.033(3) 0.028(2) 0.042(3) 0.003(2) 0.003(2) 0.003(2)
C5 0.038(3) 0.0199(19) 0.031(2) 0.0021(17) 0.004(2) -0.0007(19)
C6 0.036(3) 0.020(2) 0.039(2) 0.0001(18) 0.006(2) 0.003(2)
C7 0.050(4) 0.033(2) 0.052(3) 0.002(2) -0.010(3) -0.004(3)
C8 0.045(3) 0.027(2) 0.044(3) 0.003(2) 0.004(2) 0.000(2)
C9 0.067(4) 0.034(3) 0.042(3) 0.000(2) 0.000(3) -0.009(3)
C10 0.051(3) 0.032(2) 0.033(2) 0.003(2) -0.005(2) 0.007(2)
C11 0.075(4) 0.019(2) 0.027(2) -0.0012(17) 0.003(3) 0.002(2)
C12 0.056(3) 0.019(2) 0.031(2) 0.0019(17) 0.002(2) 0.000(2)
C13 0.050(3) 0.031(3) 0.043(3) -0.004(2) 0.006(3) 0.011(2)
C14 0.048(3) 0.023(2) 0.040(3) -0.005(2) -0.006(2) -0.001(2)
C15 0.039(3) 0.027(2) 0.045(3) 0.004(2) 0.003(2) 0.000(2)
C16 0.038(3) 0.027(2) 0.039(3) -0.008(2) 0.004(2) 0.007(2)
C17 0.040(3) 0.0174(19) 0.035(2) -0.0004(17) 0.003(2) 0.0068(19)
C18 0.041(3) 0.020(2) 0.039(2) -0.0061(18) -0.003(2) -0.004(2)
C19 0.031(3) 0.024(2) 0.041(3) 0.009(2) -0.001(2) -0.0040(19)
C20 0.029(3) 0.028(2) 0.040(3) 0.004(2) 0.004(2) -0.0043(19)
C21 0.034(3) 0.023(2) 0.040(3) 0.0066(19) 0.001(2) -0.003(2)
C22 0.040(3) 0.023(2) 0.047(3) 0.006(2) 0.004(2) -0.005(2)
C23 0.030(3) 0.025(2) 0.034(2) -0.0038(18) 0.002(2) 0.0016(19)
C24 0.034(3) 0.025(2) 0.035(2) 0.0001(18) 0.000(2) -0.004(2)
C25 0.042(3) 0.029(2) 0.055(3) 0.010(2) 0.004(3) 0.000(2)
C26 0.036(3) 0.036(3) 0.043(3) 0.013(2) -0.001(2) 0.002(2)
C27 0.043(3) 0.028(2) 0.061(3) 0.004(2) 0.005(3) 0.002(2)
C28 0.038(3) 0.034(3) 0.045(3) 0.012(2) 0.003(2) 0.000(2)
C29 0.051(3) 0.021(2) 0.037(2) 0.0028(19) -0.008(2) -0.002(2)
C30 0.040(3) 0.019(2) 0.033(2) 0.0001(17) -0.005(2) 0.0011(19)
C31 0.038(3) 0.027(2) 0.049(3) -0.006(2) 0.005(2) 0.001(2)
C32 0.038(3) 0.030(2) 0.047(3) -0.001(2) -0.009(2) -0.002(2)
C33 0.030(3) 0.034(2) 0.043(3) -0.009(2) -0.008(2) -0.001(2)
C34 0.034(3) 0.028(2) 0.055(3) -0.011(2) 0.000(3) -0.006(2)
C35 0.031(3) 0.026(2) 0.039(2) -0.0062(19) -0.006(2) -0.003(2)
C36 0.036(3) 0.027(2) 0.046(3) -0.010(2) -0.001(2) -0.004(2)
C37 0.075(6) 0.078(5) 0.064(4) -0.016(4) -0.013(4) 0.018(5)
C38 0.051(4) 0.094(6) 0.058(4) -0.018(4) -0.011(3) 0.008(4)
C39 0.063(5) 0.083(5) 0.044(3) -0.017(3) -0.004(3) 0.019(4)
C40 0.061(5) 0.092(5) 0.046(3) -0.021(3) -0.006(3) 0.028(4)
C41 0.058(4) 0.073(4) 0.042(3) -0.005(3) 0.009(3) 0.022(4)
C42 0.058(4) 0.056(3) 0.035(3) -0.002(2) -0.004(3) 0.005(3)
C43 0.064(5) 0.046(3) 0.054(3) -0.003(3) 0.013(3) 0.007(3)
C44 0.046(3) 0.053(3) 0.038(3) 0.001(2) 0.009(2) -0.003(3)
C45 0.041(3) 0.038(3) 0.036(3) -0.001(2) 0.008(2) -0.002(2)
C46 0.069(5) 0.046(3) 0.055(4) -0.014(3) 0.012(3) -0.015(3)
C47 0.038(3) 0.056(3) 0.042(3) 0.000(3) 0.000(2) 0.000(3)
C48 0.035(3) 0.039(3) 0.040(3) -0.003(2) 0.000(2) 0.004(2)
C49 0.039(3) 0.046(3) 0.041(3) 0.000(2) 0.012(2) 0.005(3)
C50 0.045(3) 0.036(3) 0.045(3) -0.003(2) 0.006(3) 0.002(2)
C51 0.045(3) 0.038(3) 0.040(3) 0.005(2) 0.007(2) 0.003(2)
C52 0.045(3) 0.037(3) 0.051(3) -0.003(2) 0.001(3) 0.002(2)
C53 0.039(3) 0.048(3) 0.037(3) -0.006(2) 0.002(2) 0.007(3)
C54 0.035(3) 0.050(3) 0.050(3) -0.008(3) 0.004(3) 0.004(3)
O1W 0.0318(18) 0.0292(16) 0.0327(16) -0.0078(14) 0.0081(15) -0.0007(14)
O2W 0.0334(19) 0.0252(16) 0.0361(17) -0.0049(13) -0.0033(15) 0.0001(14)
O3W 0.0342(19) 0.0206(14) 0.0378(17) -0.0001(13) -0.0047(15) -0.0037(14)
O4W 0.0328(19) 0.0289(16) 0.047(2) -0.0073(15) 0.0103(16) -0.0027(15)
O5W 0.052(3) 0.084(3) 0.060(3) 0.014(3) 0.006(2) -0.002(3)
O6W 0.065(3) 0.085(4) 0.082(4) -0.011(3) -0.003(3) 0.008(3)
O7W 0.063(3) 0.087(4) 0.057(3) -0.004(3) 0.002(3) -0.026(3)
O8W 0.071(3) 0.060(3) 0.051(2) 0.005(2) 0.017(2) -0.011(3)
O9W 0.157(7) 0.084(4) 0.071(4) -0.007(3) 0.033(4) -0.021(5)
O10W 0.231(11) 0.079(4) 0.079(4) 0.014(3) -0.050(6) -0.029(6)
O11W 0.060(3) 0.055(3) 0.053(2) -0.002(2) 0.007(2) 0.018(2)
O12W 0.054(3) 0.082(4) 0.080(4) 0.004(3) 0.000(3) 0.002(3)
O13W 0.090(5) 0.097(5) 0.078(4) 0.022(3) 0.009(3) 0.019(4)
O14W 0.105(5) 0.096(4) 0.066(4) 0.013(3) 0.015(3) -0.001(4)

loop_
_atom_type_symbol
_atom_type_description
_atom_type_scat_dispersion_real
_atom_type_scat_dispersion_imag
_atom_type_scat_source
C C 0.0033 0.0016 'International Tables Vol C Tables 4.2.6.8 and 6.1.1.4'
H H 0.0000 0.0000 'International Tables Vol C Tables 4.2.6.8 and 6.1.1.4'
N N 0.0061 0.0033 'International Tables Vol C Tables 4.2.6.8 and 6.1.1.4'
O O 0.0106 0.0060 'International Tables Vol C Tables 4.2.6.8 and 6.1.1.4'
Mn Mn 0.3368 0.7283 'International Tables Vol C Tables 4.2.6.8 and 6.1.1.4'
Cl Cl 0.1484 0.1585 'International Tables Vol C Tables 4.2.6.8 and 6.1.1.4'

loop_
_geom_angle_atom_site_label_1
_geom_angle_atom_site_label_2
_geom_angle_atom_site_label_3
_geom_angle
O4W Mn1 O3W 91.32(14)
O4W Mn1 O1W 178.16(15)
O3W Mn1 O1W 89.24(14)
O4W Mn1 O2W 86.76(14)
O3W Mn1 O2W 177.44(14)
O1W Mn1 O2W 92.74(14)
O4W Mn1 N3 85.54(15)
O3W Mn1 N3 90.62(14)
O1W Mn1 N3 96.20(14)
O2W Mn1 N3 87.55(14)
O4W Mn1 N1 93.72(14)
O3W Mn1 N1 89.52(14)
O1W Mn1 N1 84.53(14)
O2W Mn1 N1 92.28(14)
N3 Mn1 N1 179.25(15)
O8 Cl1 O7 113.6(5)
O8 Cl1 O10 110.7(5)
O7 Cl1 O10 111.6(4)
O8 Cl1 O9 112.3(7)
O7 Cl1 O9 105.6(4)
O10 Cl1 O9 102.3(4)
O11 Cl2 O14 110.7(4)
O11 Cl2 O12 108.9(4)
O14 Cl2 O12 108.5(4)
O11 Cl2 O13 110.3(4)
O14 Cl2 O13 110.4(3)
O12 Cl2 O13 108.0(4)
C2 N1 C1 117.3(4)
C2 N1 Mn1 120.4(3)
C1 N1 Mn1 122.1(3)
C10 N2 C9 120.6(5)
C10 N2 C11 118.7(5)
C9 N2 C11 120.6(5)
C20 N3 C19 116.0(4)
C20 N3 Mn1 124.0(3)
C19 N3 Mn1 119.7(3)
C28 N4 C27 120.3(4)
C28 N4 C29 119.5(4)
C27 N4 C29 120.2(5)
C46 N5 C45 121.4(6)
C46 N5 C47 118.8(6)
C45 N5 C47 119.7(5)
C37 N6 C38 118.0(7)
N1 C1 C3 123.7(5)
N1 C1 H1 118.1
C3 C1 H1 118.1
N1 C2 C4 123.5(5)
N1 C2 H2 118.2
C4 C2 H2 118.2
C1 C3 C5 118.5(5)
C1 C3 H3 120.8
C5 C3 H3 120.8
C5 C4 C2 119.2(5)
C5 C4 H4 120.4
C2 C4 H4 120.4
C4 C5 C3 117.7(4)
C4 C5 C6 122.0(5)
C3 C5 C6 120.3(4)
C7 C6 C8 117.7(5)
C7 C6 C5 121.8(5)
C8 C6 C5 120.4(5)
C9 C7 C6 121.1(6)
C9 C7 H5 119.5
C6 C7 H5 119.5
C10 C8 C6 119.4(5)
C10 C8 H6 120.3
C6 C8 H6 120.3
N2 C9 C7 120.0(6)
N2 C9 H7 120.0
C7 C9 H7 120.0
N2 C10 C8 121.3(5)
N2 C10 H8 119.4
C8 C10 H8 119.4
C12 C11 N2 113.3(4)
C12 C11 H10 108.9
N2 C11 H10 108.9
C12 C11 H9 108.9
N2 C11 H9 108.9
H10 C11 H9 107.7
C13 C12 C14 119.6(4)
C13 C12 C11 120.6(5)
C14 C12 C11 119.7(5)
C12 C13 C15 119.6(5)
C12 C13 H11 120.2
C15 C13 H11 120.2
C12 C14 C16 119.8(5)
C12 C14 H12 120.1
C16 C14 H12 120.1
C17 C15 C13 120.5(5)
C17 C15 H13 119.8
C13 C15 H13 119.8
C17 C16 C14 121.2(5)
C17 C16 H14 119.4
C14 C16 H14 119.4
C16 C17 C15 119.2(4)
C16 C17 C18 120.9(5)
C15 C17 C18 119.9(5)
O1 C18 O2 125.7(4)
O1 C18 C17 117.2(5)
O2 C18 C17 117.1(5)
N3 C19 C21 123.3(5)
N3 C19 H15 118.4
C21 C19 H15 118.4
N3 C20 C22 125.5(5)
N3 C20 H16 117.3
C22 C20 H16 117.3
C19 C21 C23 120.1(5)
C19 C21 H17 119.9
C23 C21 H17 119.9
C20 C22 C23 117.6(5)
C20 C22 H18 121.2
C23 C22 H18 121.2
C21 C23 C22 117.5(4)
C21 C23 C24 121.7(5)
C22 C23 C24 120.9(4)
C25 C24 C26 118.2(5)
C25 C24 C23 120.9(5)
C26 C24 C23 120.9(5)
C24 C25 C27 120.3(5)
C24 C25 H19 119.9
C27 C25 H19 119.9
C28 C26 C24 119.4(5)
C28 C26 H20 120.3
C24 C26 H20 120.3
N4 C27 C25 120.5(6)
N4 C27 H21 119.8
C25 C27 H21 119.8
N4 C28 C26 121.2(5)
N4 C28 H22 119.4
C26 C28 H22 119.4
N4 C29 C30 113.1(4)
N4 C29 H23 109.0
C30 C29 H23 109.0
N4 C29 H24 109.0
C30 C29 H24 109.0
H23 C29 H24 107.8
C32 C30 C31 119.8(4)
C32 C30 C29 120.2(5)
C31 C30 C29 120.0(5)
C34 C31 C30 120.3(5)
C34 C31 H26 119.9
C30 C31 H26 119.9
C30 C32 C33 120.0(5)
C30 C32 H25 120.0
C33 C32 H25 120.0
C32 C33 C35 119.9(5)
C32 C33 H27 120.1
C35 C33 H27 120.1
C35 C34 C31 120.9(5)
C35 C34 H28 119.5
C31 C34 H28 119.5
C34 C35 C33 119.1(4)
C34 C35 C36 121.4(5)
C33 C35 C36 119.5(5)
O3 C36 O4 124.7(5)
O3 C36 C35 116.5(5)
O4 C36 C35 118.7(5)
N6 C37 C39 121.8(8)
N6 C37 H29 119.1
C39 C37 H29 119.1
N6 C38 C40 122.2(8)
N6 C38 H30 118.9
C40 C38 H30 118.9
C37 C39 C41 119.9(8)
C37 C39 H31 120.0
C41 C39 H31 120.0
C41 C40 C38 118.9(7)
C41 C40 H32 120.6
C38 C40 H32 120.6
C40 C41 C39 119.0(7)
C40 C41 C42 120.5(6)
C39 C41 C42 120.4(7)
C44 C42 C43 117.9(7)
C44 C42 C41 122.2(7)
C43 C42 C41 119.8(6)
C42 C43 C46 120.0(6)
C42 C43 H33 120.0
C46 C43 H33 120.0
C45 C44 C42 120.3(6)
C45 C44 H34 119.8
C42 C44 H34 119.8
N5 C45 C44 121.0(5)
N5 C45 H36 119.5
C44 C45 H36 119.5
N5 C46 C43 119.2(7)
N5 C46 H35 120.4
C43 C46 H35 120.4
N5 C47 C48 110.9(5)
N5 C47 H37 109.5
C48 C47 H37 109.5
N5 C47 H38 109.5
C48 C47 H38 109.5
H37 C47 H38 108.0
C49 C48 C50 120.0(5)
C49 C48 C47 119.7(5)
C50 C48 C47 120.4(5)
C48 C49 C51 121.1(6)
C48 C49 H39 119.4
C51 C49 H39 119.4
C52 C50 C48 118.5(5)
C52 C50 H40 120.7
C48 C50 H40 120.7
C53 C51 C49 120.3(5)
C53 C51 H41 119.8
C49 C51 H41 119.8
C50 C52 C53 122.3(6)
C50 C52 H42 118.9
C53 C52 H42 118.9
C51 C53 C52 117.8(5)
C51 C53 C54 120.1(5)
C52 C53 C54 122.0(5)
O5 C54 O6 123.9(6)
O5 C54 C53 118.1(5)
O6 C54 C53 118.0(6)

loop_
_geom_bond_atom_site_label_1
_geom_bond_atom_site_label_2
_geom_bond_distance
Mn1 O4W 2.138(4)
Mn1 O3W 2.173(3)
Mn1 O1W 2.177(3)
Mn1 O2W 2.181(4)
Mn1 N3 2.295(4)
Mn1 N1 2.305(4)
Cl1 O8 1.322(8)
Cl1 O7 1.410(5)
Cl1 O10 1.418(6)
Cl1 O9 1.522(8)
Cl2 O11 1.428(6)
Cl2 O14 1.435(6)
Cl2 O12 1.436(6)
Cl2 O13 1.440(6)
O1 C18 1.239(7)
O2 C18 1.269(7)
O3 C36 1.243(7)
O4 C36 1.266(7)
O5 C54 1.266(8)
O6 C54 1.268(8)
N1 C2 1.336(7)
N1 C1 1.340(7)
N2 C10 1.339(8)
N2 C9 1.356(8)
N2 C11 1.515(6)
N3 C20 1.325(6)
N3 C19 1.365(7)
N4 C28 1.336(7)
N4 C27 1.342(7)
N4 C29 1.495(6)
N5 C46 1.322(8)
N5 C45 1.346(7)
N5 C47 1.472(8)
N6 C37 1.337(12)
N6 C38 1.342(12)
C1 C3 1.384(7)
C1 H1 0.9500
C2 C4 1.388(7)
C2 H2 0.9500
C3 C5 1.414(8)
C3 H3 0.9500
C4 C5 1.386(7)
C4 H4 0.9500
C5 C6 1.481(6)
C6 C7 1.387(8)
C6 C8 1.400(8)
C7 C9 1.382(8)
C7 H5 0.9500
C8 C10 1.392(7)
C8 H6 0.9500
C9 H7 0.9500
C10 H8 0.9500
C11 C12 1.500(6)
C11 H10 0.9900
C11 H9 0.9900
C12 C13 1.393(9)
C12 C14 1.396(8)
C13 C15 1.407(7)
C13 H11 0.9500
C14 C16 1.401(7)
C14 H12 0.9500
C15 C17 1.398(7)
C15 H13 0.9500
C16 C17 1.369(8)
C16 H14 0.9500
C17 C18 1.520(6)
C19 C21 1.368(7)
C19 H15 0.9500
C20 C22 1.390(7)
C20 H16 0.9500
C21 C23 1.396(7)
C21 H17 0.9500
C22 C23 1.409(8)
C22 H18 0.9500
C23 C24 1.485(6)
C24 C25 1.372(8)
C24 C26 1.396(8)
C25 C27 1.392(7)
C25 H19 0.9500
C26 C28 1.388(7)
C26 H20 0.9500
C27 H21 0.9500
C28 H22 0.9500
C29 C30 1.510(6)
C29 H23 0.9900
C29 H24 0.9900
C30 C32 1.389(8)
C30 C31 1.392(8)
C31 C34 1.389(7)
C31 H26 0.9500
C32 C33 1.392(7)
C32 H25 0.9500
C33 C35 1.422(7)
C33 H27 0.9500
C34 C35 1.371(8)
C34 H28 0.9500
C35 C36 1.503(6)
C37 C39 1.370(11)
C37 H29 0.9500
C38 C40 1.407(10)
C38 H30 0.9500
C39 C41 1.390(10)
C39 H31 0.9500
C40 C41 1.336(11)
C40 H32 0.9500
C41 C42 1.518(9)
C42 C44 1.375(9)
C42 C43 1.388(10)
C43 C46 1.398(10)
C43 H33 0.9500
C44 C45 1.353(9)
C44 H34 0.9500
C45 H36 0.9500
C46 H35 0.9500
C47 C48 1.509(8)
C47 H37 0.9900
C47 H38 0.9900
C48 C49 1.357(8)
C48 C50 1.406(8)
C49 C51 1.401(8)
C49 H39 0.9500
C50 C52 1.387(8)
C50 H40 0.9500
C51 C53 1.388(8)
C51 H41 0.9500
C52 C53 1.394(8)
C52 H42 0.9500
C53 C54 1.504(8)
